data_7127131
loop_
_publ_author_name
'Mateos-Mart\'in, Javier'
'Carini, Marco'
'Melle-Franco, Manuel'
'Mateo-Alonso, Aurelio'

_publ_section_title
;
 Increasing and dispersing strain in pyrene-fused azaacenes.
;
_journal_issue 77
_journal_name_full 'Chemical communications (Cambridge, England)'
_journal_page_first 11457
_journal_page_last 11460
_journal_paper_doi 10.1039/d0cc04735j
_journal_volume 56
_journal_year 2020
_chemical_formula_moiety 'C80 H134 N4 Si16, 2(C7 H8)'
_chemical_formula_sum 'C94 H150 N4 Si16'
_chemical_formula_weight 1785.61
_space_group_IT_number 2
_space_group_name_Hall '-P 1'
_space_group_name_H-M_alt 'P -1'
_symmetry_cell_setting triclinic
_symmetry_Int_Tables_number 2
_symmetry_space_group_name_Hall '-P 1'
_symmetry_space_group_name_H-M 'P -1'
_atom_sites_solution_hydrogens geom
_atom_sites_solution_primary dual
_audit_block_doi 10.5517/ccdc.csd.cc25294q
_audit_creation_date 2019-07-09T12:21:44-00:00
_audit_creation_method 'WinGX routine CIF_UPDATE'
_audit_update_record
;
2020-04-21 deposited with the CCDC.	2020-08-18 downloaded from the CCDC.
;
_cell_angle_alpha 88.170(2)
_cell_angle_beta 76.903(2)
_cell_angle_gamma 73.041(2)
_cell_formula_units_Z 1
_cell_length_a 9.8911(2)
_cell_length_b 16.0352(4)
_cell_length_c 19.2371(5)
_cell_measurement_reflns_used 10778
_cell_measurement_temperature 150.01(10)
_cell_measurement_theta_max 74.316
_cell_measurement_theta_min 3.779
_cell_volume 2840.61(12)
_computing_cell_refinement 'CrysAlisPro 1.171.39.46 (Rigaku OD, 2018)'
_computing_data_collection 'CrysAlisPro 1.171.39.46 (Rigaku OD, 2018)'
_computing_data_reduction 'CrysAlisPro 1.171.39.46 (Rigaku OD, 2018)'
_computing_molecular_graphics 'Olex2 (Dolomanov et al., 2009)'
_computing_publication_material 'Olex2 (Dolomanov et al., 2009)'
_computing_structure_refinement 'ShelXL (Sheldrick, 2015)'
_computing_structure_solution 'ShelXT (Sheldrick, 2015)'
_diffrn_ambient_temperature 150.01(10)
_diffrn_detector 'CCD plate'
_diffrn_detector_area_resol_mean 5.2012
_diffrn_detector_type Atlas
_diffrn_measured_fraction_theta_full 0.999
_diffrn_measured_fraction_theta_max 0.998
_diffrn_measurement_details
;
List of Runs (angles in degrees, time in seconds):

  # Type    Start    End  Width  t~exp~   \w     \q     \k     \f   Frames
#--------------------------------------------------------------------------
  1  \w     62.00 117.00   1.00    1.00    --   42.13 159.00 -18.00   55
  2  \w     63.00 118.00   1.00    1.00    --   42.13  77.00-180.00   55
  3  \w     16.00  96.00   1.00    1.00    --   42.13  57.00-180.00   80
  4  \w    -23.00  62.00   1.00    1.00    --   42.13 -38.00  30.00   85
  5  \w    -19.00  83.00   1.00    1.00    --   42.13 -99.00 -30.00  102
  6  \w     30.00  56.00   1.00    1.00    --   42.13  77.00-180.00   26
  7  \w     32.00  66.00   1.00    4.00    --  107.93 -30.00  60.00   34
  8  \w     32.00  67.00   1.00    4.00    --  107.93 -30.00   0.00   35
  9  \w     35.00  60.00   1.00    4.00    --  107.93 -45.00 -30.00   25
 10  \w     29.00  85.00   1.00    4.00    --  107.93 -94.00   0.00   56
 11  \w     74.00 117.00   1.00    4.00    --  107.93-125.00 -90.00   43
 12  \w     37.00  63.00   1.00    4.00    --  107.93 -30.00  30.00   26
 13  \w    127.00 154.00   1.00    4.00    --  107.93  61.00 150.00   27
 14  \w     35.00  61.00   1.00    4.00    --  107.93 -30.00 -30.00   26
 15  \w     72.00 102.00   1.00    4.00    --  107.93 -94.00 -60.00   30
 16  \w     82.00 153.00   1.00    4.00    --  107.93  30.00-150.00   71
 17  \w     80.00 115.00   1.00    4.00    --  107.93  61.00 150.00   35
 18  \w     57.00 110.00   1.00    4.00    --  107.93-125.00  90.00   53
 19  \w     37.00 126.00   1.00    4.00    --  107.93 -61.00-150.00   89
 20  \w     41.00  69.00   1.00    4.00    --  107.93 -30.00 150.00   28
 21  \w     32.00 145.00   1.00    4.00    --  107.93 -15.00-180.00  113
 22  \w     36.00 134.00   1.00    4.00    --  107.93 -77.00  90.00   98
;
_diffrn_measurement_device 'four-circle\k-geometry diffractometer'
_diffrn_measurement_device_type 'Agilent SuperNova'
_diffrn_measurement_method '\w scans'
_diffrn_orient_matrix_type 'CrysAlisPro convention (1999,Acta A55,543-557)'
_diffrn_orient_matrix_UB_11 -0.0107921
_diffrn_orient_matrix_UB_12 -0.0544405
_diffrn_orient_matrix_UB_13 0.0673873
_diffrn_orient_matrix_UB_21 0.0866207
_diffrn_orient_matrix_UB_22 -0.0835996
_diffrn_orient_matrix_UB_23 -0.0458946
_diffrn_orient_matrix_UB_31 0.1426163
_diffrn_orient_matrix_UB_32 0.0122234
_diffrn_orient_matrix_UB_33 0.0110503
_diffrn_radiation_monochromator 'Multilayer optics'
_diffrn_radiation_probe x-ray
_diffrn_radiation_type CuK\a
_diffrn_radiation_wavelength 1.54184
_diffrn_reflns_av_R_equivalents 0.0321
_diffrn_reflns_av_unetI/netI 0.0548
_diffrn_reflns_Laue_measured_fraction_full 0.999
_diffrn_reflns_Laue_measured_fraction_max 0.998
_diffrn_reflns_limit_h_max 11
_diffrn_reflns_limit_h_min -10
_diffrn_reflns_limit_k_max 19
_diffrn_reflns_limit_k_min -18
_diffrn_reflns_limit_l_max 23
_diffrn_reflns_limit_l_min -18
_diffrn_reflns_number 20133
_diffrn_reflns_point_group_measured_fraction_full 0.999
_diffrn_reflns_point_group_measured_fraction_max 0.998
_diffrn_reflns_theta_full 67.684
_diffrn_reflns_theta_max 68.994
_diffrn_reflns_theta_min 3.793
_diffrn_source 'micro-focus sealed X-ray tube'
_diffrn_source_current 0.8
_diffrn_source_power 0.04
_diffrn_source_type 'SuperNova (Cu) X-ray Source'
_diffrn_source_voltage 50
_exptl_absorpt_coefficient_mu 2.002
_exptl_absorpt_correction_T_max 0.844
_exptl_absorpt_correction_T_min 0.599
_exptl_absorpt_correction_type analytical
_exptl_absorpt_process_details
;
        CrysAlisPro 1.171.39.46 (Rigaku Oxford Diffraction, 2018)
Analytical numeric absorption correction using a multifaceted crystal
                        model based on expressions derived by R.C. Clark & J.S.
        (Clark, R. C. & Reid, J. S. (1995). Acta Cryst. A51, 887-897)
        Empirical absorption correction using spherical harmonics,
 implemented in SCALE3 ABSPACK scaling algorithm.
;
_exptl_crystal_colour yellow
_exptl_crystal_density_diffrn 1.044
_exptl_crystal_description prism
_exptl_crystal_F_000 966
_exptl_crystal_recrystallization_method 'Vapour deposition'
_exptl_crystal_size_max 0.441
_exptl_crystal_size_mid 0.274
_exptl_crystal_size_min 0.104
_refine_diff_density_max 0.987
_refine_diff_density_min -0.426
_refine_diff_density_rms 0.058
_refine_ls_extinction_method none
_refine_ls_goodness_of_fit_ref 1.035
_refine_ls_hydrogen_treatment constr
_refine_ls_matrix_type full
_refine_ls_number_parameters 576
_refine_ls_number_reflns 10521
_refine_ls_number_restraints 30
_refine_ls_restrained_S_all 1.056
_refine_ls_R_factor_all 0.0556
_refine_ls_R_factor_gt 0.0477
_refine_ls_shift/su_max 0.001
_refine_ls_shift/su_mean 0
_refine_ls_structure_factor_coef Fsqd
_refine_ls_weighting_details 'w=1/[\s^2^(Fo^2^)+(0.0854P)^2^+0.7062P] where P=(Fo^2^+2Fc^2^)/3'
_refine_ls_weighting_scheme calc
_refine_ls_wR_factor_gt 0.1329
_refine_ls_wR_factor_ref 0.1419
_reflns_Friedel_coverage 0
_reflns_number_gt 9007
_reflns_number_total 10521
_reflns_threshold_expression 'I > 2\s(I)'
_cod_data_source_file d0cc04735j2.cif
_cod_data_source_block a20190138_jmm214
_cod_depositor_comments 'Adding full bibliography for 7127131--7127134.cif.'
_cod_database_code 7127131

loop_
_symmetry_equiv_pos_as_xyz
'x, y, z'
'-x, -y, -z'

loop_
_atom_site_label
_atom_site_type_symbol
_atom_site_fract_x
_atom_site_fract_y
_atom_site_fract_z
_atom_site_U_iso_or_equiv
_atom_site_adp_type
_atom_site_occupancy
_atom_site_site_symmetry_order
_atom_site_calc_flag
_atom_site_refinement_flags_posn
_atom_site_refinement_flags_adp
_atom_site_refinement_flags_occupancy
_atom_site_disorder_assembly
_atom_site_disorder_group
Si1 Si 0.77460(5) 0.92823(3) 0.29503(3) 0.02524(13) Uani 1 1 d . . . . .
Si2 Si 0.55768(6) 0.91955(4) 0.26801(3) 0.02962(13) Uani 1 1 d . . . . .
Si3 Si 0.98570(6) 0.87280(4) 0.20526(3) 0.02999(13) Uani 1 1 d . . . . .
Si4 Si 0.74568(6) 1.06481(4) 0.34768(3) 0.03246(14) Uani 1 1 d . . . . .
Si5 Si 0.66935(6) 0.71618(4) 0.88028(3) 0.03527(15) Uani 1 1 d . . . . .
Si6 Si 0.80470(9) 0.80185(7) 0.91146(4) 0.0641(3) Uani 1 1 d . . . . .
Si7 Si 0.42484(6) 0.76592(4) 0.94010(3) 0.03646(15) Uani 1 1 d . . . . .
Si8 Si 0.7799(3) 0.57856(19) 0.90338(13) 0.0465(6) Uani 0.541(5) 1 d D U P A 1
N1 N 0.68782(17) 0.68290(10) 0.47125(8) 0.0241(3) Uani 1 1 d . . . . .
N2 N 0.63766(17) 0.63733(10) 0.61554(8) 0.0242(3) Uani 1 1 d . . . . .
C1 C 0.72774(19) 0.72311(12) 0.52045(9) 0.0235(4) Uani 1 1 d . . . . .
C2 C 0.7938(2) 0.79068(12) 0.49840(10) 0.0248(4) Uani 1 1 d . . . . .
C3 C 0.8427(2) 0.82768(13) 0.54804(10) 0.0281(4) Uani 1 1 d . . . . .
H3 H 0.892464 0.870023 0.533408 0.034 Uiso 1 1 calc R . . . .
C4 C 0.8203(2) 0.80386(13) 0.61960(10) 0.0277(4) Uani 1 1 d . . . . .
H4 H 0.856308 0.830096 0.652182 0.033 Uiso 1 1 calc R . . . .
C5 C 0.7473(2) 0.74336(12) 0.64410(10) 0.0248(4) Uani 1 1 d . . . . .
C6 C 0.70287(19) 0.69984(12) 0.59355(9) 0.0234(4) Uani 1 1 d . . . . .
C7 C 0.60052(19) 0.59756(12) 0.56651(9) 0.0239(4) Uani 1 1 d . . . . .
C8 C 0.5287(2) 0.53002(12) 0.58861(9) 0.0246(4) Uani 1 1 d . . . . .
C9 C 0.5003(2) 0.50736(13) 0.65975(10) 0.0292(4) Uani 1 1 d . . . . .
H9 H 0.530521 0.535256 0.69376 0.035 Uiso 1 1 calc R . . . .
C10 C 0.4288(3) 0.44484(13) 0.68240(10) 0.0328(4) Uani 1 1 d . . . . .
C11 C 0.3871(2) 0.40441(13) 0.63146(10) 0.0303(4) Uani 1 1 d . . . . .
H11 H 0.337532 0.361945 0.645993 0.036 Uiso 1 1 calc R . . . .
C12 C 0.4160(2) 0.42454(12) 0.55958(10) 0.0245(4) Uani 1 1 d . . . . .
C13 C 0.4862(2) 0.48856(11) 0.53715(9) 0.0228(4) Uani 1 1 d . . . . .
C14 C 0.6264(2) 0.62051(11) 0.49319(9) 0.0232(4) Uani 1 1 d . . . . .
C15 C 0.8023(2) 0.82277(12) 0.42777(10) 0.0271(4) Uani 1 1 d . . . . .
C16 C 0.8000(2) 0.85803(13) 0.37154(10) 0.0279(4) Uani 1 1 d . . . . .
C17 C 0.4709(3) 0.85818(18) 0.34026(13) 0.0456(5) Uani 1 1 d . . . . .
H17A H 0.54012 0.801479 0.344627 0.068 Uiso 1 1 calc GR . . . .
H17B H 0.384795 0.849232 0.328352 0.068 Uiso 1 1 calc GR . . . .
H17C H 0.442367 0.891684 0.385648 0.068 Uiso 1 1 calc GR . . . .
C18 C 0.5917(3) 0.86689(17) 0.17754(12) 0.0426(5) Uani 1 1 d . . . . .
H18A H 0.629762 0.903193 0.140834 0.064 Uiso 1 1 calc GR . . . .
H18B H 0.50056 0.860858 0.169519 0.064 Uiso 1 1 calc GR . . . .
H18C H 0.662508 0.809103 0.174992 0.064 Uiso 1 1 calc GR . . . .
C19 C 0.4292(3) 1.03055(17) 0.26654(17) 0.0528(6) Uani 1 1 d . . . . .
H19A H 0.408898 1.061023 0.312793 0.079 Uiso 1 1 calc GR . . . .
H19B H 0.338445 1.025348 0.257302 0.079 Uiso 1 1 calc GR . . . .
H19C H 0.472578 1.063603 0.228762 0.079 Uiso 1 1 calc GR . . . .
C20 C 1.0068(3) 0.75615(17) 0.18381(17) 0.0557(7) Uani 1 1 d . . . . .
H20A H 0.994892 0.724569 0.228182 0.084 Uiso 1 1 calc GR . . . .
H20B H 1.103554 0.729579 0.15367 0.084 Uiso 1 1 calc GR . . . .
H20C H 0.932911 0.753143 0.158339 0.084 Uiso 1 1 calc GR . . . .
C21 C 0.9775(3) 0.93598(18) 0.12219(13) 0.0531(7) Uani 1 1 d . . . . .
H21A H 0.892967 0.933229 0.104856 0.08 Uiso 1 1 calc GR . . . .
H21B H 1.066096 0.910885 0.085504 0.08 Uiso 1 1 calc GR . . . .
H21C H 0.969022 0.996939 0.132655 0.08 Uiso 1 1 calc GR . . . .
C22 C 1.1473(3) 0.8779(2) 0.23808(17) 0.0642(8) Uani 1 1 d . . . . .
H22A H 1.146792 0.938793 0.24147 0.096 Uiso 1 1 calc GR . . . .
H22B H 1.23616 0.844809 0.204673 0.096 Uiso 1 1 calc GR . . . .
H22C H 1.143613 0.852595 0.285292 0.096 Uiso 1 1 calc GR . . . .
C23 C 0.6956(3) 1.15766(17) 0.28781(15) 0.0514(6) Uani 1 1 d . . . . .
H23A H 0.773191 1.150293 0.244511 0.077 Uiso 1 1 calc GR . . . .
H23B H 0.682413 1.212748 0.312828 0.077 Uiso 1 1 calc GR . . . .
H23C H 0.605024 1.158521 0.274768 0.077 Uiso 1 1 calc GR . . . .
C24 C 0.9189(3) 1.06224(19) 0.37286(17) 0.0555(7) Uani 1 1 d . . . . .
H24A H 0.952868 1.008322 0.397433 0.083 Uiso 1 1 calc GR . . . .
H24B H 0.901881 1.112607 0.404642 0.083 Uiso 1 1 calc GR . . . .
H24C H 0.992468 1.064428 0.329677 0.083 Uiso 1 1 calc GR . . . .
C25 C 0.5987(3) 1.08046(19) 0.43120(13) 0.0502(6) Uani 1 1 d . . . . .
H25A H 0.506392 1.0844 0.418728 0.075 Uiso 1 1 calc GR . . . .
H25B H 0.590151 1.134355 0.456718 0.075 Uiso 1 1 calc GR . . . .
H25C H 0.622799 1.030827 0.461823 0.075 Uiso 1 1 calc GR . . . .
C26 C 0.7161(2) 0.72760(12) 0.71886(10) 0.0261(4) Uani 1 1 d . . . . .
C27 C 0.6900(2) 0.72389(13) 0.78299(10) 0.0284(4) Uani 1 1 d . . . . .
C28 C 0.9654(4) 0.7941(4) 0.8365(2) 0.0939(12) Uani 1 1 d . U . . .
H28A H 1.021743 0.732758 0.826233 0.141 Uiso 1 1 calc GR . . . .
H28B H 1.026274 0.826465 0.849985 0.141 Uiso 1 1 calc GR . . . .
H28C H 0.932608 0.819071 0.793913 0.141 Uiso 1 1 calc GR . . . .
C29 C 0.6928(5) 0.9199(3) 0.9293(3) 0.0979(14) Uani 1 1 d . . . . .
H29A H 0.659574 0.942999 0.886362 0.147 Uiso 1 1 calc GR . . . .
H29B H 0.752227 0.953803 0.941932 0.147 Uiso 1 1 calc GR . . . .
H29C H 0.608658 0.923957 0.968843 0.147 Uiso 1 1 calc GR . . . .
C30 C 0.8666(4) 0.7626(3) 0.99515(17) 0.0848(12) Uani 1 1 d . . . . .
H30A H 0.782609 0.761059 1.033115 0.127 Uiso 1 1 calc GR . . . .
H30B H 0.914465 0.802398 1.009939 0.127 Uiso 1 1 calc GR . . . .
H30C H 0.93512 0.703918 0.986114 0.127 Uiso 1 1 calc GR . . . .
C31 C 0.3363(4) 0.8801(2) 0.91747(17) 0.0643(8) Uani 1 1 d . . . . .
H31A H 0.383904 0.919618 0.932948 0.097 Uiso 1 1 calc GR . . . .
H31B H 0.233421 0.897416 0.941875 0.097 Uiso 1 1 calc GR . . . .
H31C H 0.345262 0.883212 0.865734 0.097 Uiso 1 1 calc GR . . . .
C32 C 0.4175(4) 0.7626(3) 1.03808(14) 0.0804(11) Uani 1 1 d . . . . .
H32A H 0.460941 0.702623 1.050663 0.121 Uiso 1 1 calc GR . . . .
H32B H 0.316163 0.783213 1.064672 0.121 Uiso 1 1 calc GR . . . .
H32C H 0.471483 0.800354 1.050277 0.121 Uiso 1 1 calc GR . . . .
C33 C 0.3199(3) 0.6967(2) 0.9160(2) 0.0772(10) Uani 1 1 d . . . . .
H33A H 0.217031 0.721134 0.939108 0.116 Uiso 1 1 calc GR . . . .
H33B H 0.356 0.637404 0.932077 0.116 Uiso 1 1 calc GR . . . .
H33C H 0.331348 0.69501 0.864054 0.116 Uiso 1 1 calc GR . . . .
C34 C 0.9796(5) 0.5545(5) 0.8680(4) 0.079(2) Uani 0.541(5) 1 d D . P A 1
H34A H 1.000003 0.561937 0.816269 0.119 Uiso 0.541(5) 1 calc GR . P A 1
H34B H 1.028133 0.494319 0.878135 0.119 Uiso 0.541(5) 1 calc GR . P A 1
H34C H 1.015648 0.594666 0.890975 0.119 Uiso 0.541(5) 1 calc GR . P A 1
C35 C 0.7378(8) 0.5562(4) 1.0005(3) 0.075(2) Uani 0.541(5) 1 d D . P A 1
H35A H 0.768085 0.595812 1.027284 0.113 Uiso 0.541(5) 1 calc GR . P A 1
H35B H 0.790007 0.495687 1.007984 0.113 Uiso 0.541(5) 1 calc GR . P A 1
H35C H 0.63314 0.56527 1.01734 0.113 Uiso 0.541(5) 1 calc GR . P A 1
C36 C 0.7118(10) 0.5048(4) 0.8549(5) 0.093(3) Uani 0.541(5) 1 d D . P A 1
H36A H 0.611034 0.509278 0.878485 0.14 Uiso 0.541(5) 1 calc GR . P A 1
H36B H 0.772204 0.444418 0.855533 0.14 Uiso 0.541(5) 1 calc GR . P A 1
H36C H 0.716709 0.522389 0.805303 0.14 Uiso 0.541(5) 1 calc GR . P A 1
C37 C 0.4017(3) 0.42071(17) 0.76096(11) 0.0488(6) Uani 1 1 d . . . . .
C38 C 0.3547(5) 0.5033(2) 0.80889(13) 0.0735(11) Uani 1 1 d . . . . .
H38A H 0.430982 0.532564 0.798626 0.11 Uiso 1 1 calc GR . . . .
H38B H 0.338444 0.487552 0.859093 0.11 Uiso 1 1 calc GR . . . .
H38C H 0.264727 0.542718 0.799603 0.11 Uiso 1 1 calc GR . . . .
C39 C 0.2814(4) 0.37530(19) 0.77890(12) 0.0581(8) Uani 1 1 d . . . . .
H39A H 0.193198 0.412782 0.766344 0.087 Uiso 1 1 calc GR . . . .
H39B H 0.260889 0.36455 0.830117 0.087 Uiso 1 1 calc GR . . . .
H39C H 0.313349 0.319669 0.751672 0.087 Uiso 1 1 calc GR . . . .
C40 C 0.5408(4) 0.3594(2) 0.77481(15) 0.0712(10) Uani 1 1 d . . . . .
H40A H 0.567562 0.305493 0.745713 0.107 Uiso 1 1 calc GR . . . .
H40B H 0.526235 0.345628 0.825476 0.107 Uiso 1 1 calc GR . . . .
H40C H 0.618526 0.387306 0.762226 0.107 Uiso 1 1 calc GR . . . .
Si8B Si 0.7681(4) 0.5541(2) 0.88715(19) 0.0475(7) Uani 0.459(5) 1 d D U P A 2
C34B C 0.9241(9) 0.5229(6) 0.9313(5) 0.086(3) Uani 0.459(5) 1 d D . P A 2
H34D H 0.998846 0.549302 0.906787 0.129 Uiso 0.459(5) 1 calc GR . P A 2
H34E H 0.96469 0.459227 0.928855 0.129 Uiso 0.459(5) 1 calc GR . P A 2
H34F H 0.890816 0.543625 0.981345 0.129 Uiso 0.459(5) 1 calc GR . P A 2
C35B C 0.6282(9) 0.5034(5) 0.9379(5) 0.080(2) Uani 0.459(5) 1 d D . P A 2
H35D H 0.591345 0.529282 0.986519 0.12 Uiso 0.459(5) 1 calc GR . P A 2
H35E H 0.672255 0.440417 0.940081 0.12 Uiso 0.459(5) 1 calc GR . P A 2
H35F H 0.54785 0.514026 0.913744 0.12 Uiso 0.459(5) 1 calc GR . P A 2
C36B C 0.8330(9) 0.5075(4) 0.7933(3) 0.0662(19) Uani 0.459(5) 1 d D U P A 2
H36D H 0.751799 0.522343 0.769515 0.099 Uiso 0.459(5) 1 calc GR . P A 2
H36E H 0.871952 0.443929 0.794061 0.099 Uiso 0.459(5) 1 calc GR . P A 2
H36F H 0.909313 0.531867 0.767324 0.099 Uiso 0.459(5) 1 calc GR . P A 2
C1D C 0.8725(4) 0.3668(2) 0.5557(2) 0.0768(10) Uani 1 1 d . . . . .
C2D C 0.7979(4) 0.3044(3) 0.5679(3) 0.0861(12) Uani 1 1 d . . . . .
H2D H 0.777441 0.282534 0.614323 0.103 Uiso 1 1 calc R . . . .
C3D C 0.7556(5) 0.2755(3) 0.5159(3) 0.0969(14) Uani 1 1 d . . . . .
H3D H 0.705647 0.232513 0.525939 0.116 Uiso 1 1 calc R . . . .
C4D C 0.7799(4) 0.3042(2) 0.4488(3) 0.0868(13) Uani 1 1 d . . . . .
H4D H 0.745615 0.282689 0.412843 0.104 Uiso 1 1 calc R . . . .
C5D C 0.8569(5) 0.3664(3) 0.4329(2) 0.0925(13) Uani 1 1 d . . . . .
H5D H 0.876477 0.386923 0.385832 0.111 Uiso 1 1 calc R . . . .
C6D C 0.9033(4) 0.3971(2) 0.4868(2) 0.0708(9) Uani 1 1 d . . . . .
H6D H 0.955905 0.438759 0.477049 0.085 Uiso 1 1 calc R . . . .
C7D C 0.9165(6) 0.3978(4) 0.6179(3) 0.1182(17) Uani 1 1 d . . . . .
H7DA H 1.022514 0.378745 0.610009 0.177 Uiso 1 1 calc GR . . . .
H7DB H 0.874283 0.373167 0.661878 0.177 Uiso 1 1 calc GR . . . .
H7DC H 0.881259 0.461614 0.62227 0.177 Uiso 1 1 calc GR . . . .

loop_
_atom_site_aniso_label
_atom_site_aniso_U_11
_atom_site_aniso_U_22
_atom_site_aniso_U_33
_atom_site_aniso_U_23
_atom_site_aniso_U_13
_atom_site_aniso_U_12
Si1 0.0274(3) 0.0310(3) 0.0209(2) 0.00479(19) -0.00545(18) -0.0145(2)
Si2 0.0297(3) 0.0350(3) 0.0276(3) 0.0006(2) -0.0078(2) -0.0138(2)
Si3 0.0274(3) 0.0351(3) 0.0271(3) 0.0057(2) -0.0041(2) -0.0105(2)
Si4 0.0344(3) 0.0343(3) 0.0336(3) 0.0004(2) -0.0078(2) -0.0174(2)
Si5 0.0314(3) 0.0580(4) 0.0184(2) 0.0071(2) -0.0076(2) -0.0153(3)
Si6 0.0541(4) 0.1219(8) 0.0337(3) -0.0050(4) -0.0105(3) -0.0509(5)
Si7 0.0330(3) 0.0479(3) 0.0275(3) 0.0026(2) -0.0058(2) -0.0113(2)
Si8 0.0495(10) 0.0487(13) 0.0346(9) 0.0088(8) -0.0150(7) -0.0007(9)
N1 0.0297(8) 0.0259(7) 0.0199(7) 0.0029(6) -0.0056(6) -0.0132(6)
N2 0.0289(8) 0.0272(7) 0.0200(7) 0.0032(6) -0.0066(6) -0.0128(6)
C1 0.0244(8) 0.0269(8) 0.0208(8) 0.0034(7) -0.0061(7) -0.0096(7)
C2 0.0267(9) 0.0293(9) 0.0211(8) 0.0027(7) -0.0047(7) -0.0128(7)
C3 0.0319(9) 0.0329(9) 0.0253(9) 0.0036(7) -0.0071(7) -0.0181(8)
C4 0.0320(9) 0.0335(9) 0.0232(9) 0.0009(7) -0.0087(7) -0.0162(8)
C5 0.0272(9) 0.0291(9) 0.0206(8) 0.0025(7) -0.0069(7) -0.0114(7)
C6 0.0261(9) 0.0262(8) 0.0196(8) 0.0031(7) -0.0058(7) -0.0102(7)
C7 0.0279(9) 0.0251(8) 0.0206(8) 0.0032(7) -0.0066(7) -0.0103(7)
C8 0.0318(9) 0.0245(8) 0.0200(8) 0.0038(7) -0.0063(7) -0.0121(7)
C9 0.0430(11) 0.0314(9) 0.0196(9) 0.0037(7) -0.0100(8) -0.0189(8)
C10 0.0539(12) 0.0320(10) 0.0180(9) 0.0052(7) -0.0080(8) -0.0216(9)
C11 0.0451(11) 0.0292(9) 0.0218(9) 0.0045(7) -0.0056(8) -0.0207(8)
C12 0.0328(9) 0.0246(8) 0.0198(8) 0.0038(7) -0.0077(7) -0.0131(7)
C13 0.0284(9) 0.0232(8) 0.0181(9) 0.0033(6) -0.0063(6) -0.0087(7)
C14 0.0281(9) 0.0233(8) 0.0204(8) 0.0033(7) -0.0060(7) -0.0108(7)
C15 0.0309(9) 0.0300(9) 0.0259(9) 0.0028(7) -0.0068(7) -0.0171(8)
C16 0.0310(9) 0.0322(9) 0.0252(9) 0.0036(7) -0.0058(7) -0.0172(8)
C17 0.0432(12) 0.0631(15) 0.0392(12) 0.0060(11) -0.0081(10) -0.0299(12)
C18 0.0472(13) 0.0512(13) 0.0340(11) -0.0029(10) -0.0129(9) -0.0184(11)
C19 0.0443(13) 0.0460(13) 0.0707(17) -0.0050(12) -0.0265(12) -0.0063(11)
C20 0.0561(15) 0.0386(12) 0.0647(17) -0.0024(12) 0.0006(13) -0.0125(11)
C21 0.0533(15) 0.0570(15) 0.0371(12) 0.0159(11) 0.0043(10) -0.0105(12)
C22 0.0310(12) 0.094(2) 0.0660(18) -0.0141(16) -0.0110(12) -0.0142(13)
C23 0.0608(16) 0.0410(12) 0.0585(15) 0.0108(11) -0.0166(12) -0.0229(12)
C24 0.0459(14) 0.0535(15) 0.0771(19) -0.0134(13) -0.0245(13) -0.0200(12)
C25 0.0530(14) 0.0591(15) 0.0362(12) -0.0097(11) -0.0012(10) -0.0185(12)
C26 0.0293(9) 0.0278(9) 0.0251(10) 0.0004(7) -0.0078(7) -0.0131(7)
C27 0.0321(10) 0.0325(9) 0.0231(9) 0.0025(7) -0.0082(7) -0.0122(8)
C28 0.075(2) 0.154(3) 0.069(2) -0.009(2) -0.0021(16) -0.067(2)
C29 0.111(3) 0.109(3) 0.104(3) -0.005(3) -0.037(3) -0.068(3)
C30 0.0650(19) 0.157(4) 0.0435(16) -0.0186(19) -0.0223(14) -0.040(2)
C31 0.0653(18) 0.0549(16) 0.0585(17) 0.0028(13) -0.0064(14) -0.0017(14)
C32 0.0624(18) 0.132(3) 0.0279(13) 0.0080(16) 0.0007(12) -0.008(2)
C33 0.0442(15) 0.073(2) 0.118(3) -0.014(2) -0.0144(17) -0.0228(15)
C34 0.044(3) 0.100(5) 0.067(4) 0.002(3) -0.004(3) 0.014(3)
C35 0.089(4) 0.079(4) 0.043(3) 0.031(3) -0.013(3) -0.006(3)
C36 0.124(7) 0.042(3) 0.121(7) -0.005(3) -0.059(6) -0.011(4)
C37 0.094(2) 0.0497(13) 0.0181(10) 0.0069(9) -0.0091(11) -0.0476(14)
C38 0.141(3) 0.076(2) 0.0215(11) -0.0059(12) 0.0047(14) -0.076(2)
C39 0.106(2) 0.0610(16) 0.0215(10) 0.0048(10) 0.0009(12) -0.0586(17)
C40 0.117(3) 0.082(2) 0.0383(14) 0.0347(14) -0.0405(16) -0.051(2)
Si8B 0.0485(10) 0.0442(14) 0.0492(16) 0.0158(11) -0.0188(10) -0.0082(10)
C34B 0.083(5) 0.080(5) 0.094(6) 0.016(4) -0.052(5) 0.001(4)
C35B 0.093(6) 0.068(4) 0.090(6) 0.030(4) -0.025(5) -0.040(4)
C36B 0.078(4) 0.046(3) 0.066(4) -0.007(3) -0.022(3) 0.000(3)
C1D 0.0594(19) 0.0624(19) 0.096(3) -0.0107(18) -0.0168(18) 0.0029(15)
C2D 0.068(2) 0.070(2) 0.094(3) 0.010(2) 0.005(2) 0.0007(18)
C3D 0.067(2) 0.081(3) 0.127(4) -0.017(3) -0.011(2) -0.004(2)
C4D 0.0557(19) 0.0566(19) 0.138(4) -0.032(2) -0.027(2) 0.0069(16)
C5D 0.079(2) 0.083(3) 0.083(3) -0.002(2) -0.015(2) 0.024(2)
C6D 0.0568(18) 0.0544(17) 0.096(3) -0.0056(17) -0.0209(17) -0.0043(14)
C7D 0.104(4) 0.116(4) 0.121(4) -0.010(3) -0.031(3) -0.005(3)

loop_
_atom_type_symbol
_atom_type_description
_atom_type_scat_dispersion_real
_atom_type_scat_dispersion_imag
_atom_type_scat_source
C C 0.0181 0.0091 'International Tables Vol C Tables 4.2.6.8 and 6.1.1.4'
H H 0 0 'International Tables Vol C Tables 4.2.6.8 and 6.1.1.4'
N N 0.0311 0.018 'International Tables Vol C Tables 4.2.6.8 and 6.1.1.4'
Si Si 0.2541 0.3302 'International Tables Vol C Tables 4.2.6.8 and 6.1.1.4'

loop_
_exptl_crystal_face_index_h
_exptl_crystal_face_index_k
_exptl_crystal_face_index_l
_exptl_crystal_face_perp_dist
1 1 -12 0.136
-6 -4 -2 0.1276
5 -4 4 0.101
2 10 1 0.0308
-2 -10 0 0.0603
-5 5 -4 0.1339
1 1 12 0.2338
6 4 8 0.0685

loop_
_geom_angle_atom_site_label_1
_geom_angle_atom_site_label_2
_geom_angle_atom_site_label_3
_geom_angle
_geom_angle_site_symmetry_1
_geom_angle_site_symmetry_3
_geom_angle_publ_flag
Si3 Si1 Si2 115.32(3) . . ?
Si3 Si1 Si4 116.22(3) . . ?
Si4 Si1 Si2 111.91(3) . . ?
C16 Si1 Si2 105.83(6) . . ?
C16 Si1 Si3 105.40(7) . . ?
C16 Si1 Si4 100.13(6) . . ?
C17 Si2 Si1 107.68(8) . . ?
C17 Si2 C18 111.74(11) . . ?
C18 Si2 Si1 111.78(8) . . ?
C19 Si2 Si1 110.83(9) . . ?
C19 Si2 C17 108.30(13) . . ?
C19 Si2 C18 106.49(12) . . ?
C20 Si3 Si1 109.36(9) . . ?
C20 Si3 C22 108.42(15) . . ?
C21 Si3 Si1 111.27(9) . . ?
C21 Si3 C20 108.90(14) . . ?
C21 Si3 C22 109.40(15) . . ?
C22 Si3 Si1 109.44(10) . . ?
C23 Si4 Si1 113.00(9) . . ?
C23 Si4 C25 109.27(13) . . ?
C24 Si4 Si1 108.54(9) . . ?
C24 Si4 C23 109.92(13) . . ?
C24 Si4 C25 108.50(13) . . ?
C25 Si4 Si1 107.48(9) . . ?
Si6 Si5 Si8B 117.02(8) . . ?
Si7 Si5 Si6 111.56(4) . . ?
Si7 Si5 Si8B 111.32(8) . . ?
Si8 Si5 Si6 106.14(9) . . ?
Si8 Si5 Si7 113.75(8) . . ?
C27 Si5 Si6 105.67(7) . . ?
C27 Si5 Si7 111.13(7) . . ?
C27 Si5 Si8 108.14(9) . . ?
C27 Si5 Si8B 99.24(10) . . ?
C28 Si6 Si5 108.54(14) . . ?
C28 Si6 C29 109.5(2) . . ?
C28 Si6 C30 109.73(19) . . ?
C29 Si6 Si5 111.44(13) . . ?
C30 Si6 Si5 110.59(14) . . ?
C30 Si6 C29 107.1(2) . . ?
C31 Si7 Si5 112.12(11) . . ?
C32 Si7 Si5 107.52(11) . . ?
C32 Si7 C31 108.94(17) . . ?
C33 Si7 Si5 111.08(12) . . ?
C33 Si7 C31 106.92(17) . . ?
C33 Si7 C32 110.3(2) . . ?
C34 Si8 Si5 109.4(3) . . ?
C34 Si8 C35 110.7(3) . . ?
C34 Si8 C36 108.6(4) . . ?
C35 Si8 Si5 112.6(2) . . ?
C35 Si8 C36 107.9(4) . . ?
C36 Si8 Si5 107.4(2) . . ?
C14 N1 C1 117.56(15) . . ?
C7 N2 C6 117.51(15) . . ?
N1 C1 C2 118.79(16) . . ?
N1 C1 C6 121.04(16) . . ?
C2 C1 C6 120.16(17) . . ?
C1 C2 C15 120.97(16) . . ?
C3 C2 C1 118.43(16) . . ?
C3 C2 C15 120.52(17) . . ?
C2 C3 H3 119.4 . . ?
C2 C3 C4 121.24(17) . . ?
C4 C3 H3 119.4 . . ?
C3 C4 H4 119 . . ?
C5 C4 C3 121.95(17) . . ?
C5 C4 H4 119 . . ?
C4 C5 C6 118.40(16) . . ?
C4 C5 C26 119.36(17) . . ?
C6 C5 C26 122.23(16) . . ?
N2 C6 C1 120.86(16) . . ?
N2 C6 C5 119.59(16) . . ?
C1 C6 C5 119.55(16) . . ?
N2 C7 C8 118.91(16) . . ?
N2 C7 C14 121.55(16) . . ?
C14 C7 C8 119.53(16) . . ?
C9 C8 C7 120.67(17) . . ?
C9 C8 C13 119.98(17) . . ?
C13 C8 C7 119.35(16) . . ?
C8 C9 H9 119.1 . . ?
C8 C9 C10 121.73(18) . . ?
C10 C9 H9 119.1 . . ?
C9 C10 C37 120.15(18) . . ?
C11 C10 C9 117.97(17) . . ?
C11 C10 C37 121.86(18) . . ?
C10 C11 H11 119.1 . . ?
C10 C11 C12 121.72(18) . . ?
C12 C11 H11 119.1 . . ?
C11 C12 C13 120.11(17) . . ?
C11 C12 C14 120.52(17) . 2_666 ?
C13 C12 C14 119.37(16) . 2_666 ?
C8 C13 C13 121.0(2) . 2_666 ?
C12 C13 C8 118.47(16) . . ?
C12 C13 C13 120.6(2) . 2_666 ?
N1 C14 C7 121.46(17) . . ?
N1 C14 C12 118.34(16) . 2_666 ?
C7 C14 C12 120.20(16) . 2_666 ?
C16 C15 C2 173.1(2) . . ?
C15 C16 Si1 170.14(18) . . ?
Si2 C17 H17A 109.5 . . ?
Si2 C17 H17B 109.5 . . ?
Si2 C17 H17C 109.5 . . ?
H17A C17 H17B 109.5 . . ?
H17A C17 H17C 109.5 . . ?
H17B C17 H17C 109.5 . . ?
Si2 C18 H18A 109.5 . . ?
Si2 C18 H18B 109.5 . . ?
Si2 C18 H18C 109.5 . . ?
H18A C18 H18B 109.5 . . ?
H18A C18 H18C 109.5 . . ?
H18B C18 H18C 109.5 . . ?
Si2 C19 H19A 109.5 . . ?
Si2 C19 H19B 109.5 . . ?
Si2 C19 H19C 109.5 . . ?
H19A C19 H19B 109.5 . . ?
H19A C19 H19C 109.5 . . ?
H19B C19 H19C 109.5 . . ?
Si3 C20 H20A 109.5 . . ?
Si3 C20 H20B 109.5 . . ?
Si3 C20 H20C 109.5 . . ?
H20A C20 H20B 109.5 . . ?
H20A C20 H20C 109.5 . . ?
H20B C20 H20C 109.5 . . ?
Si3 C21 H21A 109.5 . . ?
Si3 C21 H21B 109.5 . . ?
Si3 C21 H21C 109.5 . . ?
H21A C21 H21B 109.5 . . ?
H21A C21 H21C 109.5 . . ?
H21B C21 H21C 109.5 . . ?
Si3 C22 H22A 109.5 . . ?
Si3 C22 H22B 109.5 . . ?
Si3 C22 H22C 109.5 . . ?
H22A C22 H22B 109.5 . . ?
H22A C22 H22C 109.5 . . ?
H22B C22 H22C 109.5 . . ?
Si4 C23 H23A 109.5 . . ?
Si4 C23 H23B 109.5 . . ?
Si4 C23 H23C 109.5 . . ?
H23A C23 H23B 109.5 . . ?
H23A C23 H23C 109.5 . . ?
H23B C23 H23C 109.5 . . ?
Si4 C24 H24A 109.5 . . ?
Si4 C24 H24B 109.5 . . ?
Si4 C24 H24C 109.5 . . ?
H24A C24 H24B 109.5 . . ?
H24A C24 H24C 109.5 . . ?
H24B C24 H24C 109.5 . . ?
Si4 C25 H25A 109.5 . . ?
Si4 C25 H25B 109.5 . . ?
Si4 C25 H25C 109.5 . . ?
H25A C25 H25B 109.5 . . ?
H25A C25 H25C 109.5 . . ?
H25B C25 H25C 109.5 . . ?
C27 C26 C5 172.6(2) . . ?
C26 C27 Si5 174.37(18) . . ?
Si6 C28 H28A 109.5 . . ?
Si6 C28 H28B 109.5 . . ?
Si6 C28 H28C 109.5 . . ?
H28A C28 H28B 109.5 . . ?
H28A C28 H28C 109.5 . . ?
H28B C28 H28C 109.5 . . ?
Si6 C29 H29A 109.5 . . ?
Si6 C29 H29B 109.5 . . ?
Si6 C29 H29C 109.5 . . ?
H29A C29 H29B 109.5 . . ?
H29A C29 H29C 109.5 . . ?
H29B C29 H29C 109.5 . . ?
Si6 C30 H30A 109.5 . . ?
Si6 C30 H30B 109.5 . . ?
Si6 C30 H30C 109.5 . . ?
H30A C30 H30B 109.5 . . ?
H30A C30 H30C 109.5 . . ?
H30B C30 H30C 109.5 . . ?
Si7 C31 H31A 109.5 . . ?
Si7 C31 H31B 109.5 . . ?
Si7 C31 H31C 109.5 . . ?
H31A C31 H31B 109.5 . . ?
H31A C31 H31C 109.5 . . ?
H31B C31 H31C 109.5 . . ?
Si7 C32 H32A 109.5 . . ?
Si7 C32 H32B 109.5 . . ?
Si7 C32 H32C 109.5 . . ?
H32A C32 H32B 109.5 . . ?
H32A C32 H32C 109.5 . . ?
H32B C32 H32C 109.5 . . ?
Si7 C33 H33A 109.5 . . ?
Si7 C33 H33B 109.5 . . ?
Si7 C33 H33C 109.5 . . ?
H33A C33 H33B 109.5 . . ?
H33A C33 H33C 109.5 . . ?
H33B C33 H33C 109.5 . . ?
Si8 C34 H34A 109.5 . . ?
Si8 C34 H34B 109.5 . . ?
Si8 C34 H34C 109.5 . . ?
H34A C34 H34B 109.5 . . ?
H34A C34 H34C 109.5 . . ?
H34B C34 H34C 109.5 . . ?
Si8 C35 H35A 109.5 . . ?
Si8 C35 H35B 109.5 . . ?
Si8 C35 H35C 109.5 . . ?
H35A C35 H35B 109.5 . . ?
H35A C35 H35C 109.5 . . ?
H35B C35 H35C 109.5 . . ?
Si8 C36 H36A 109.5 . . ?
Si8 C36 H36B 109.5 . . ?
Si8 C36 H36C 109.5 . . ?
H36A C36 H36B 109.5 . . ?
H36A C36 H36C 109.5 . . ?
H36B C36 H36C 109.5 . . ?
C10 C37 C38 109.72(19) . . ?
C10 C37 C39 111.0(2) . . ?
C38 C37 C39 108.5(2) . . ?
C40 C37 C10 108.6(2) . . ?
C40 C37 C38 109.9(3) . . ?
C40 C37 C39 109.1(2) . . ?
C37 C38 H38A 109.5 . . ?
C37 C38 H38B 109.5 . . ?
C37 C38 H38C 109.5 . . ?
H38A C38 H38B 109.5 . . ?
H38A C38 H38C 109.5 . . ?
H38B C38 H38C 109.5 . . ?
C37 C39 H39A 109.5 . . ?
C37 C39 H39B 109.5 . . ?
C37 C39 H39C 109.5 . . ?
H39A C39 H39B 109.5 . . ?
H39A C39 H39C 109.5 . . ?
H39B C39 H39C 109.5 . . ?
C37 C40 H40A 109.5 . . ?
C37 C40 H40B 109.5 . . ?
C37 C40 H40C 109.5 . . ?
H40A C40 H40B 109.5 . . ?
H40A C40 H40C 109.5 . . ?
H40B C40 H40C 109.5 . . ?
C34B Si8B Si5 112.3(3) . . ?
C34B Si8B C35B 107.0(4) . . ?
C34B Si8B C36B 108.3(4) . . ?
C35B Si8B Si5 112.5(3) . . ?
C36B Si8B Si5 107.3(2) . . ?
C36B Si8B C35B 109.3(4) . . ?
Si8B C34B H34D 109.5 . . ?
Si8B C34B H34E 109.5 . . ?
Si8B C34B H34F 109.5 . . ?
H34D C34B H34E 109.5 . . ?
H34D C34B H34F 109.5 . . ?
H34E C34B H34F 109.5 . . ?
Si8B C35B H35D 109.5 . . ?
Si8B C35B H35E 109.5 . . ?
Si8B C35B H35F 109.5 . . ?
H35D C35B H35E 109.5 . . ?
H35D C35B H35F 109.5 . . ?
H35E C35B H35F 109.5 . . ?
Si8B C36B H36D 109.5 . . ?
Si8B C36B H36E 109.5 . . ?
Si8B C36B H36F 109.5 . . ?
H36D C36B H36E 109.5 . . ?
H36D C36B H36F 109.5 . . ?
H36E C36B H36F 109.5 . . ?
C2D C1D C6D 118.6(4) . . ?
C2D C1D C7D 118.0(5) . . ?
C6D C1D C7D 123.3(4) . . ?
C1D C2D H2D 119.6 . . ?
C3D C2D C1D 120.8(5) . . ?
C3D C2D H2D 119.6 . . ?
C2D C3D H3D 118.6 . . ?
C2D C3D C4D 122.8(5) . . ?
C4D C3D H3D 118.6 . . ?
C3D C4D H4D 120.4 . . ?
C3D C4D C5D 119.1(4) . . ?
C5D C4D H4D 120.4 . . ?
C4D C5D H5D 120.6 . . ?
C6D C5D C4D 118.8(4) . . ?
C6D C5D H5D 120.6 . . ?
C1D C6D H6D 120.1 . . ?
C5D C6D C1D 119.8(4) . . ?
C5D C6D H6D 120.1 . . ?
C1D C7D H7DA 109.5 . . ?
C1D C7D H7DB 109.5 . . ?
C1D C7D H7DC 109.5 . . ?
H7DA C7D H7DB 109.5 . . ?
H7DA C7D H7DC 109.5 . . ?
H7DB C7D H7DC 109.5 . . ?

loop_
_geom_bond_atom_site_label_1
_geom_bond_atom_site_label_2
_geom_bond_distance
_geom_bond_site_symmetry_2
_geom_bond_publ_flag
Si1 Si2 2.3617(7) . ?
Si1 Si3 2.3480(7) . ?
Si1 Si4 2.3557(7) . ?
Si1 C16 1.8422(19) . ?
Si2 C17 1.871(2) . ?
Si2 C18 1.876(2) . ?
Si2 C19 1.865(3) . ?
Si3 C20 1.870(3) . ?
Si3 C21 1.869(2) . ?
Si3 C22 1.870(3) . ?
Si4 C23 1.873(3) . ?
Si4 C24 1.872(3) . ?
Si4 C25 1.874(2) . ?
Si5 Si6 2.3514(10) . ?
Si5 Si7 2.3412(8) . ?
Si5 Si8 2.239(3) . ?
Si5 C27 1.8403(19) . ?
Si5 Si8B 2.506(3) . ?
Si6 C28 1.865(4) . ?
Si6 C29 1.890(5) . ?
Si6 C30 1.876(3) . ?
Si7 C31 1.870(3) . ?
Si7 C32 1.869(3) . ?
Si7 C33 1.857(3) . ?
Si8 C34 1.864(5) . ?
Si8 C35 1.867(5) . ?
Si8 C36 1.883(6) . ?
N1 C1 1.351(2) . ?
N1 C14 1.326(2) . ?
N2 C6 1.351(2) . ?
N2 C7 1.328(2) . ?
C1 C2 1.428(3) . ?
C1 C6 1.429(2) . ?
C2 C3 1.383(3) . ?
C2 C15 1.430(3) . ?
C3 H3 0.95 . ?
C3 C4 1.403(3) . ?
C4 H4 0.95 . ?
C4 C5 1.382(3) . ?
C5 C6 1.429(3) . ?
C5 C26 1.431(3) . ?
C7 C8 1.463(2) . ?
C7 C14 1.431(2) . ?
C8 C9 1.392(3) . ?
C8 C13 1.411(3) . ?
C9 H9 0.95 . ?
C9 C10 1.393(3) . ?
C10 C11 1.390(3) . ?
C10 C37 1.531(3) . ?
C11 H11 0.95 . ?
C11 C12 1.394(3) . ?
C12 C13 1.405(3) . ?
C12 C14 1.465(3) 2_666 ?
C13 C13 1.449(3) 2_666 ?
C15 C16 1.206(3) . ?
C17 H17A 0.98 . ?
C17 H17B 0.98 . ?
C17 H17C 0.98 . ?
C18 H18A 0.98 . ?
C18 H18B 0.98 . ?
C18 H18C 0.98 . ?
C19 H19A 0.98 . ?
C19 H19B 0.98 . ?
C19 H19C 0.98 . ?
C20 H20A 0.98 . ?
C20 H20B 0.98 . ?
C20 H20C 0.98 . ?
C21 H21A 0.98 . ?
C21 H21B 0.98 . ?
C21 H21C 0.98 . ?
C22 H22A 0.98 . ?
C22 H22B 0.98 . ?
C22 H22C 0.98 . ?
C23 H23A 0.98 . ?
C23 H23B 0.98 . ?
C23 H23C 0.98 . ?
C24 H24A 0.98 . ?
C24 H24B 0.98 . ?
C24 H24C 0.98 . ?
C25 H25A 0.98 . ?
C25 H25B 0.98 . ?
C25 H25C 0.98 . ?
C26 C27 1.205(3) . ?
C28 H28A 0.98 . ?
C28 H28B 0.98 . ?
C28 H28C 0.98 . ?
C29 H29A 0.98 . ?
C29 H29B 0.98 . ?
C29 H29C 0.98 . ?
C30 H30A 0.98 . ?
C30 H30B 0.98 . ?
C30 H30C 0.98 . ?
C31 H31A 0.98 . ?
C31 H31B 0.98 . ?
C31 H31C 0.98 . ?
C32 H32A 0.98 . ?
C32 H32B 0.98 . ?
C32 H32C 0.98 . ?
C33 H33A 0.98 . ?
C33 H33B 0.98 . ?
C33 H33C 0.98 . ?
C34 H34A 0.98 . ?
C34 H34B 0.98 . ?
C34 H34C 0.98 . ?
C35 H35A 0.98 . ?
C35 H35B 0.98 . ?
C35 H35C 0.98 . ?
C36 H36A 0.98 . ?
C36 H36B 0.98 . ?
C36 H36C 0.98 . ?
C37 C38 1.532(4) . ?
C37 C39 1.540(4) . ?
C37 C40 1.513(5) . ?
C38 H38A 0.98 . ?
C38 H38B 0.98 . ?
C38 H38C 0.98 . ?
C39 H39A 0.98 . ?
C39 H39B 0.98 . ?
C39 H39C 0.98 . ?
C40 H40A 0.98 . ?
C40 H40B 0.98 . ?
C40 H40C 0.98 . ?
Si8B C34B 1.862(6) . ?
Si8B C35B 1.878(6) . ?
Si8B C36B 1.873(6) . ?
C34B H34D 0.98 . ?
C34B H34E 0.98 . ?
C34B H34F 0.98 . ?
C35B H35D 0.98 . ?
C35B H35E 0.98 . ?
C35B H35F 0.98 . ?
C36B H36D 0.98 . ?
C36B H36E 0.98 . ?
C36B H36F 0.98 . ?
C1D C2D 1.391(6) . ?
C1D C6D 1.396(6) . ?
C1D C7D 1.505(7) . ?
C2D H2D 0.95 . ?
C2D C3D 1.313(7) . ?
C3D H3D 0.95 . ?
C3D C4D 1.349(7) . ?
C4D H4D 0.95 . ?
C4D C5D 1.410(6) . ?
C5D H5D 0.95 . ?
C5D C6D 1.382(6) . ?
C6D H6D 0.95 . ?
C7D H7DA 0.98 . ?
C7D H7DB 0.98 . ?
C7D H7DC 0.98 . ?

loop_
_geom_torsion_atom_site_label_1
_geom_torsion_atom_site_label_2
_geom_torsion_atom_site_label_3
_geom_torsion_atom_site_label_4
_geom_torsion
_geom_torsion_site_symmetry_1
_geom_torsion_site_symmetry_2
_geom_torsion_site_symmetry_3
_geom_torsion_site_symmetry_4
_geom_torsion_publ_flag
N1 C1 C2 C3 -175.94(17) . . . . ?
N1 C1 C2 C15 7.4(3) . . . . ?
N1 C1 C6 N2 -0.5(3) . . . . ?
N1 C1 C6 C5 179.61(16) . . . . ?
N2 C7 C8 C9 -0.4(3) . . . . ?
N2 C7 C8 C13 178.77(17) . . . . ?
N2 C7 C14 N1 -0.5(3) . . . . ?
N2 C7 C14 C12 -179.91(17) . . . 2_666 ?
C1 N1 C14 C7 1.2(3) . . . . ?
C1 N1 C14 C12 -179.30(16) . . . 2_666 ?
C1 C2 C3 C4 -4.0(3) . . . . ?
C2 C1 C6 N2 178.56(16) . . . . ?
C2 C1 C6 C5 -1.3(3) . . . . ?
C2 C3 C4 C5 -0.7(3) . . . . ?
C3 C4 C5 C6 4.4(3) . . . . ?
C3 C4 C5 C26 -174.31(18) . . . . ?
C4 C5 C6 N2 176.78(17) . . . . ?
C4 C5 C6 C1 -3.3(3) . . . . ?
C6 N2 C7 C8 -179.53(16) . . . . ?
C6 N2 C7 C14 -0.8(3) . . . . ?
C6 C1 C2 C3 5.0(3) . . . . ?
C6 C1 C2 C15 -171.73(17) . . . . ?
C7 N2 C6 C1 1.3(3) . . . . ?
C7 N2 C6 C5 -178.84(16) . . . . ?
C7 C8 C9 C10 178.36(19) . . . . ?
C7 C8 C13 C12 -179.34(16) . . . . ?
C7 C8 C13 C13 0.5(3) . . . 2_666 ?
C8 C7 C14 N1 178.24(17) . . . . ?
C8 C7 C14 C12 -1.2(3) . . . 2_666 ?
C8 C9 C10 C11 0.6(3) . . . . ?
C8 C9 C10 C37 179.1(2) . . . . ?
C9 C8 C13 C12 -0.2(3) . . . . ?
C9 C8 C13 C13 179.6(2) . . . 2_666 ?
C9 C10 C11 C12 0.5(3) . . . . ?
C9 C10 C37 C38 41.5(4) . . . . ?
C9 C10 C37 C39 161.3(2) . . . . ?
C9 C10 C37 C40 -78.7(3) . . . . ?
C10 C11 C12 C13 -1.5(3) . . . . ?
C10 C11 C12 C14 178.66(19) . . . 2_666 ?
C11 C10 C37 C38 -140.2(3) . . . . ?
C11 C10 C37 C39 -20.3(3) . . . . ?
C11 C10 C37 C40 99.6(3) . . . . ?
C11 C12 C13 C8 1.3(3) . . . . ?
C11 C12 C13 C13 -178.5(2) . . . 2_666 ?
C13 C8 C9 C10 -0.8(3) . . . . ?
C14 N1 C1 C2 -179.85(16) . . . . ?
C14 N1 C1 C6 -0.8(3) . . . . ?
C14 C7 C8 C9 -179.08(18) . . . . ?
C14 C7 C8 C13 0.0(3) . . . . ?
C14 C12 C13 C8 -178.83(16) 2_666 . . . ?
C14 C12 C13 C13 1.3(3) 2_666 . . 2_666 ?
C15 C2 C3 C4 172.69(18) . . . . ?
C26 C5 C6 N2 -4.5(3) . . . . ?
C26 C5 C6 C1 175.36(17) . . . . ?
C37 C10 C11 C12 -177.9(2) . . . . ?
C1D C2D C3D C4D -0.6(6) . . . . ?
C2D C1D C6D C5D 1.4(5) . . . . ?
C2D C3D C4D C5D 1.5(6) . . . . ?
C3D C4D C5D C6D -0.9(5) . . . . ?
C4D C5D C6D C1D -0.5(5) . . . . ?
C6D C1D C2D C3D -0.9(5) . . . . ?
C7D C1D C2D C3D 179.4(4) . . . . ?
C7D C1D C6D C5D -178.9(4) . . . . ?
